data_2004030
loop_
_publ_author_name
'Husebye, S.'
'Lindeman, S. V.'

_publ_section_title
;
 Tris(diethyldithiocarbamato)(4-methoxyphenyl)tellurium(IV),
 <i>p</i>-MeOC~6~H~4~Te(S~2~CNEt~2~)~3~, and the Triclinic Modification
 of Tris(diethyldithiocarbamato)phenyltellurium(IV),
 PhTe(S~2~CNEt~2~)~3~
;
_journal_issue 10
_journal_name_full 'Acta Crystallographica Section C'
_journal_page_first 2152
_journal_page_last 2157
_journal_paper_doi 10.1107/S0108270195005154
_journal_volume 51
_journal_year 1995
_chemical_compound_source 'see below'
_chemical_formula_moiety '[Te (C5 H10 N S2 )3 (C6 H5 )]'
_chemical_formula_sum 'C21 H35 N3 S6 Te'
_chemical_formula_weight 649.48
_chemical_name_systematic
;
 Tris(diethyldithiocarbamato)phenyltellurium(IV)
;
_space_group_IT_number 2
_symmetry_cell_setting triclinic
_symmetry_space_group_name_Hall '-P 1'
_symmetry_space_group_name_H-M 'P -1'
_audit_creation_method SHELXL
_cell_angle_alpha 108.300(7)
_cell_angle_beta 100.623(6)
_cell_angle_gamma 96.120(6)
_cell_formula_units_Z 4
_cell_length_a 11.1827(7)
_cell_length_b 16.0827(15)
_cell_length_c 17.3830(13)
_cell_measurement_reflns_used 24
_cell_measurement_temperature 293(2)
_cell_measurement_theta_max 11
_cell_measurement_theta_min 10
_cell_volume 2871.6(4)
_computing_structure_refinement 'SHELXL-93 (Sheldrick, 1993)'
_computing_structure_solution 'SHELXS-86 (Sheldrick,  1985)'
_diffrn_ambient_temperature 293(2)
_diffrn_measurement_device 'Enraf-Nonius CAD4'
_diffrn_measurement_method \w/2\q
_diffrn_radiation_monochromator graphite
_diffrn_radiation_source 'fine-focus sealed tube'
_diffrn_radiation_type MoK\a
_diffrn_radiation_wavelength .71069
_diffrn_reflns_av_R_equivalents .0000
_diffrn_reflns_av_sigmaI/netI 0.0469
_diffrn_reflns_limit_h_max 15
_diffrn_reflns_limit_h_min 0
_diffrn_reflns_limit_k_max 22
_diffrn_reflns_limit_k_min -022
_diffrn_reflns_limit_l_max 23
_diffrn_reflns_limit_l_min -024
_diffrn_reflns_number 16686
_diffrn_reflns_theta_max 29.96
_diffrn_reflns_theta_min 2.71
_diffrn_standards_decay_% 3.5
_diffrn_standards_interval_time 120
_diffrn_standards_number 3
_exptl_absorpt_coefficient_mu 1.487
_exptl_absorpt_correction_type none
_exptl_crystal_colour yellow
_exptl_crystal_density_diffrn 1.502
_exptl_crystal_description plate
_exptl_crystal_F_000 1320
_exptl_crystal_size_max .35
_exptl_crystal_size_mid .3
_exptl_crystal_size_min .12
_refine_diff_density_max .86
_refine_diff_density_min -0.95
_refine_ls_extinction_method none
_refine_ls_goodness_of_fit_all 1.066
_refine_ls_goodness_of_fit_obs 1.118
_refine_ls_hydrogen_treatment 'H atoms treated using a riding model, CH~3~ orientation refined, fixed U~iso~'
_refine_ls_matrix_type full
_refine_ls_number_parameters 569
_refine_ls_number_reflns 16662
_refine_ls_number_restraints 0
_refine_ls_restrained_S_all 1.204
_refine_ls_restrained_S_obs 1.118
_refine_ls_R_factor_all 0.0814
_refine_ls_R_factor_obs .0327
_refine_ls_shift/esd_max .056
_refine_ls_shift/esd_mean 0.005
_refine_ls_structure_factor_coef Fsqd
_refine_ls_weighting_details 'w = 1/[\s^2^(Fo^2^)+(0.0496P)^2^] where P=(Fo^2^+2Fc^2^)/3'
_refine_ls_weighting_scheme calc
_refine_ls_wR_factor_all .1085
_refine_ls_wR_factor_obs .0797
_reflns_number_observed 10630
_reflns_number_total 16686
_reflns_observed_criterion >2sigma(I)
_cod_data_source_file mu1172.cif
_cod_data_source_block telg
_cod_depositor_comments
;
The following automatic conversions were performed:

'_refine_ls_weighting_scheme' value 'w =
1/[\s^2^(Fo^2^)+(0.0496P)^2^] where P=(Fo^2^+2Fc^2^)/3' was changed
to 'calc'. New tag '_refine_ls_weighting_details' was created. The
value of the new tag was set to 'w = 1/[\s^2^(Fo^2^)+(0.0496P)^2^]
where P=(Fo^2^+2Fc^2^)/3'.

Automatic conversion script
Id: cif_fix_values 3143 2015-03-26 13:38:13Z robertas 
;
_cod_database_code 2004030

loop_
_symmetry_equiv_pos_as_xyz
'x, y, z'
'-x, -y, -z'

loop_
_atom_site_aniso_label
_atom_site_aniso_U_11
_atom_site_aniso_U_22
_atom_site_aniso_U_33
_atom_site_aniso_U_12
_atom_site_aniso_U_13
_atom_site_aniso_U_23
Te1 0.03692(9) 0.03250(8) 0.03309(8) 0.00490(6) 0.01011(6) 0.00875(6)
S1 0.0465(4) 0.0364(3) 0.0526(4) 0.0007(3) 0.0021(3) 0.0189(3)
S2 0.0548(4) 0.0438(4) 0.0675(5) -0.0056(3) -0.0049(4) 0.0287(4)
S3 0.0532(4) 0.0433(4) 0.0517(4) 0.0129(3) 0.0152(3) 0.0145(3)
S4 0.0445(4) 0.0510(4) 0.0486(4) 0.0083(3) 0.0037(3) 0.0139(3)
S5 0.0538(4) 0.0388(3) 0.0406(3) -0.0048(3) 0.0211(3) 0.0049(3)
S6 0.0827(6) 0.0547(5) 0.0498(4) 0.0099(4) 0.0325(4) 0.0057(4)
N1 0.0476(14) 0.0445(13) 0.0521(14) 0.0019(11) -0.0008(11) 0.0160(11)
N2 0.060(2) 0.069(2) 0.0498(15) 0.0266(14) 0.0184(13) 0.0274(13)
N3 0.078(2) 0.057(2) 0.059(2) -0.0045(14) 0.039(2) 0.0135(13)
C1 0.0427(14) 0.0388(14) 0.0452(15) 0.0038(11) 0.0058(12) 0.0120(11)
C2 0.058(2) 0.057(2) 0.0402(15) 0.0161(15) 0.0068(13) 0.0124(13)
C3 0.080(3) 0.065(2) 0.064(2) 0.027(2) 0.011(2) 0.011(2)
C4 0.053(2) 0.065(2) 0.073(2) -0.004(2) -0.004(2) 0.027(2)
C5 0.096(3) 0.068(3) 0.086(3) -0.011(2) -0.003(3) 0.019(2)
C6 0.052(2) 0.055(2) 0.0394(14) 0.0230(13) 0.0188(12) 0.0185(13)
C7 0.080(2) 0.082(3) 0.068(2) 0.035(2) 0.035(2) 0.048(2)
C8 0.098(3) 0.081(3) 0.092(3) 0.038(2) 0.049(3) 0.045(3)
C9 0.071(2) 0.097(3) 0.059(2) 0.029(2) 0.006(2) 0.037(2)
C10 0.060(3) 0.126(4) 0.100(4) 0.018(3) 0.013(2) 0.041(3)
C11 0.0373(13) 0.0491(15) 0.0389(13) 0.0019(11) 0.0125(11) 0.0112(11)
C12 0.054(2) 0.086(3) 0.063(2) -0.001(2) 0.029(2) 0.028(2)
C13 0.102(4) 0.174(6) 0.089(3) 0.050(4) 0.043(3) 0.077(4)
C16 0.0404(13) 0.0377(13) 0.0403(13) 0.0094(10) 0.0166(11) 0.0129(11)
C17 0.090(3) 0.043(2) 0.068(2) 0.022(2) 0.045(2) 0.027(2)
C18 0.090(3) 0.060(2) 0.066(2) 0.024(2) 0.050(2) 0.035(2)
C19 0.066(2) 0.060(2) 0.053(2) 0.019(2) 0.034(2) 0.0183(15)
C20 0.093(3) 0.045(2) 0.070(2) 0.024(2) 0.050(2) 0.016(2)
C21 0.080(2) 0.0408(15) 0.063(2) 0.0166(15) 0.041(2) 0.0225(14)
Te1a 0.04340(10) 0.03742(9) 0.03247(8) 0.00575(7) 0.01580(7) 0.00849(7)
S1a 0.0632(5) 0.0376(3) 0.0472(4) 0.0021(3) 0.0275(3) 0.0087(3)
S2a 0.0614(4) 0.0403(3) 0.0457(4) 0.0015(3) 0.0304(3) 0.0067(3)
S3a 0.0876(6) 0.0430(4) 0.0612(5) 0.0111(4) 0.0430(5) 0.0156(4)
S4a 0.0598(4) 0.0430(4) 0.0489(4) 0.0115(3) 0.0279(3) 0.0114(3)
S5a 0.0448(4) 0.0573(4) 0.0444(4) 0.0086(3) 0.0175(3) 0.0245(3)
S6a 0.0563(4) 0.0667(5) 0.0413(4) 0.0063(4) 0.0127(3) 0.0238(4)
N1a 0.0568(15) 0.0428(13) 0.0439(13) 0.0108(11) 0.0236(11) 0.0076(10)
N2a 0.060(2) 0.0402(13) 0.057(2) 0.0106(11) 0.0208(13) 0.0069(11)
N3a 0.0453(13) 0.063(2) 0.0450(13) 0.0085(11) 0.0167(11) 0.0232(12)
C1a 0.0467(14) 0.0435(14) 0.0340(12) 0.0090(11) 0.0146(11) 0.0094(11)
C2a 0.072(2) 0.062(2) 0.043(2) 0.021(2) 0.032(2) 0.0152(14)
C3a 0.072(3) 0.114(4) 0.091(3) 0.027(2) 0.047(2) 0.051(3)
C4a 0.080(2) 0.043(2) 0.057(2) 0.017(2) 0.032(2) 0.0033(14)
C5a 0.095(3) 0.056(2) 0.077(3) 0.004(2) 0.029(2) 0.002(2)
C6a 0.053(2) 0.0416(14) 0.0441(15) 0.0097(12) 0.0164(13) 0.0096(12)
C7a 0.083(3) 0.040(2) 0.077(2) 0.014(2) 0.027(2) 0.020(2)
C8a 0.077(3) 0.085(3) 0.116(4) -0.005(2) 0.023(3) 0.036(3)
C9a 0.073(2) 0.054(2) 0.067(2) 0.022(2) 0.022(2) 0.006(2)
C10a 0.099(4) 0.131(5) 0.063(3) 0.014(3) 0.016(3) 0.005(3)
C11a 0.0436(14) 0.0380(13) 0.0373(13) 0.0011(11) 0.0123(11) 0.0103(10)
C12a 0.051(2) 0.070(2) 0.062(2) 0.013(2) 0.020(2) 0.025(2)
C13a 0.056(2) 0.093(3) 0.093(3) -0.007(2) 0.007(2) 0.038(3)
C16a 0.0421(14) 0.049(2) 0.0359(13) 0.0068(12) 0.0167(11) 0.0062(11)
C17a 0.057(2) 0.057(2) 0.054(2) 0.0080(15) 0.0104(15) 0.0172(15)
C18a 0.071(2) 0.091(3) 0.060(2) 0.028(2) 0.009(2) 0.033(2)
C19a 0.051(2) 0.106(3) 0.043(2) 0.020(2) 0.0062(15) 0.009(2)
C20a 0.048(2) 0.079(3) 0.065(2) 0.001(2) 0.009(2) -0.005(2)
C21a 0.047(2) 0.053(2) 0.061(2) 0.0025(14) 0.0109(15) 0.0069(15)

loop_
_atom_site_label
_atom_site_occupancy
_atom_site_fract_x
_atom_site_fract_y
_atom_site_fract_z
_atom_site_U_iso_or_equiv
_atom_site_thermal_displace_type
_atom_site_calc_flag
_atom_site_refinement_flags
_atom_site_disorder_group
_atom_site_type_symbol
Te1 1 .88030(2) .714280(10) .023410(10) .03458(5) Uani d . . Te
S1 1 1.04183(7) .65704(5) .11552(5) .0461(2) Uani d . . S
S2 1 1.10619(8) .83190(5) .09974(6) .0568(2) Uani d . . S
S3 1 .85671(7) .87343(5) -.01752(5) .0490(2) Uani d . . S
S4 1 .67149(7) .70864(5) -.08345(5) .0498(2) Uani d . . S
S5 1 .76471(7) .55537(5) -.00666(4) .0461(2) Uani d . . S
S6 1 .71649(10) .67733(6) .14874(6) .0631(2) Uani d . . S
N1 1 1.2435(2) .7733(2) .2074(2) .0504(6) Uani d . . N
N2 1 .6423(3) .8512(2) -0.1256(2) .0558(7) Uani d . . N
N3 1 .6408(3) .5037(2) .0891(2) .0644(8) Uani d . . N
C1 1 1.1415(3) .7568(2) .1472(2) .0437(6) Uani d . . C
C2 1 1.2677(3) .7125(2) .2553(2) .0529(7) Uani d . . C
H2a 1 1.1902(3) .6833(2) .2585(2) .060 Uiso d R . H
H2B 1 1.3130(3) .7465(2) .3110(2) .060 Uiso d R . H
C3 1 1.3386(4) .6441(3) .2155(3) .0719(10) Uani d . . C
H3a 1 1.364(2) .6121(11) .2523(7) .080 Uiso d R . H
H3B 1 1.2877(8) .6033(10) .1639(8) .080 Uiso d R . H
H3C 1 1.4107(13) .6728(3) .2051(14) .080 Uiso d R . H
C4 1 1.3402(3) .8518(3) .2275(3) .0667(10) Uani d . . C
H4a 1 1.3386(3) .8675(3) .1785(3) .060 Uiso d R . H
H4B 1 1.4199(3) .8374(3) .2439(3) .060 Uiso d R . H
C5 1 1.3251(5) .9274(3) .2981(3) .0907(14) Uani d . . C
H5a 1 1.3916(13) .9763(6) .3115(10) .080 Uiso d R . H
H5B 1 1.2482(12) .9448(11) .2802(6) .080 Uiso d R . H
H5C 1 1.323(2) .9111(5) .3464(5) .080 Uiso d R . H
C6 1 .7157(3) .8159(2) -.0796(2) .0459(6) Uani d . . C
C7 1 .6785(4) .9428(3) -0.1245(2) .0670(10) Uani d . . C
H7a 1 .6397(4) .9462(3) -0.1773(2) .060 Uiso d R . H
H7B 1 .7663(4) .9548(3) -0.1185(2) .060 Uiso d R . H
C8 1 .6416(4) 1.0125(3) -.0570(3) .0810(12) Uani d . . C
H8a 1 .663(2) 1.0696(4) -.0624(10) .080 Uiso d R . H
H8B 1 .5543(6) 1.0001(9) -.0613(10) .080 Uiso d R . H
H8C 1 .6854(18) 1.0132(12) -.0038(3) .080 Uiso d R . H
C9 1 .5212(4) .8027(3) -0.1767(2) .0730(11) Uani d . . C
H9a 1 .5270(4) .7410(3) -0.1997(2) .060 Uiso d R . H
H9B 1 .4992(4) .8241(3) -0.2222(2) .060 Uiso d R . H
C10 1 .4222(4) .8111(4) -0.1302(3) .0954(15) Uani d . . C
H10a 1 .3495(9) .7682(12) -0.1626(7) .080 Uiso d R . H
H10B 1 .4506(10) .8007(17) -.0789(8) .080 Uiso d R . H
H10C 1 .4029(16) .8699(6) -0.1181(14) .080 Uiso d R . H
C11 1 .7022(2) .5748(2) .0817(2) .0426(6) Uani d . . C
C12 1 .5783(3) .5110(3) .1580(2) .0661(10) Uani d . . C
H12a 1 .5038(3) .4675(3) .1381(2) .060 Uiso d R . H
H12B 1 .5555(3) .5688(3) .1746(2) .060 Uiso d R . H
C13 1 .6513(5) .4991(5) .2311(3) .109(2) Uani d . . C
H13a 1 .6122(13) .5159(17) .2771(6) .080 Uiso d R . H
H13B 1 .660(2) .4378(5) .2178(6) .080 Uiso d R . H
H13C 1 .7314(10) .5357(13) .2460(10) .080 Uiso d R . H
C14 .67 .5991(4) .4179(3) .0174(3) .0510(10) Uiso d P 1 C
H14E .67 .5921(4) .4308(3) -.0334(3) .060 Uiso d PR 1 H
H14F .67 .5190(4) .3904(3) .0182(3) .060 Uiso d PR 1 H
C15 .67 .6899(6) .3562(5) .0222(5) .079(2) Uiso d P 1 C
H15G .67 .6604(18) .3016(10) -.0240(13) .080 Uiso d PR 1 H
H15H .67 .7691(11) .3828(11) .019(2) .080 Uiso d PR 1 H
H15I .67 .698(3) .344(2) .0733(11) .080 Uiso d PR 1 H
C14' .33 .6915(10) .4088(8) .0564(7) .058(2) Uiso d P 2 C
H14G .33 .6992(10) .3783(8) .0960(7) .060 Uiso d PR 2 H
H14H .33 .7665(10) .4142(8) .0375(7) .060 Uiso d PR 2 H
C15' .33 .5884(12) .3543(9) -.0149(8) .077(3) Uiso d P 2 C
H15J .33 .6050(13) .312(4) -.063(2) .080 Uiso d PR 2 H
H15K .33 .531(4) .327(4) .0085(10) .080 Uiso d PR 2 H
H15L .33 .554(5) .3987(10) -.034(3) .080 Uiso d PR 2 H
C16 1 .9563(2) .6585(2) -.0833(2) .0383(5) Uani d . . C
C17 1 .9910(4) .7106(2) -0.1276(2) .0605(9) Uani d . . C
H17a 1 .9823(4) .7721(2) -0.1106(2) .060 Uiso d R . H
C18 1 1.0351(4) .6735(2) -0.1981(2) .0637(9) Uani d . . C
H18a 1 1.0602(4) .7101(2) -0.2286(2) .060 Uiso d R . H
C19 1 1.0438(3) .5864(2) -0.2243(2) .0567(8) Uani d . . C
H19a 1 1.0723(3) .5606(2) -0.2739(2) .060 Uiso d R . H
C20 1 1.0112(4) .5347(2) -0.1796(2) .0651(10) Uani d . . C
H20a 1 1.0187(4) .4730(2) -0.1974(2) .060 Uiso d R . H
C21 1 .9686(3) .5703(2) -0.1086(2) .0563(8) Uani d . . C
H21a 1 .9477(3) .5338(2) -.0770(2) .060 Uiso d R . H
Te1a 1 1.33397(2) .771430(10) -0.431790(10) .03774(5) Uani d . . Te
S1a 1 1.31901(8) .94099(5) -0.34888(5) .0493(2) Uani d . . S
S2a 1 1.17495(8) .79092(5) -0.32515(5) .0492(2) Uani d . . S
S3a 1 1.25442(10) .60270(5) -0.42720(6) .0610(2) Uani d . . S
S4a 1 1.39324(8) .63762(5) -0.54550(5) .0493(2) Uani d . . S
S5a 1 1.46368(7) .85495(5) -0.50361(5) .0461(2) Uani d . . S
S6a 1 1.63164(8) .81839(6) -0.36699(5) .0536(2) Uani d . . S
N1a 1 1.1899(2) .9596(2) -0.2319(2) .0478(6) Uani d . . N
N2a 1 1.3228(3) .4758(2) -0.5421(2) .0534(6) Uani d . . N
N3a 1 1.7015(2) .8523(2) -0.4937(2) .0491(6) Uani d . . N
C1a 1 1.2239(3) .9034(2) -0.2947(2) .0415(6) Uani d . . C
C2a 1 1.1186(3) .9285(2) -0.1798(2) .0563(8) Uani d . . C
H2aa 1 1.1418(3) .9704(2) -0.1240(2) .060 Uiso d R . H
H2aB 1 1.1402(3) .8728(2) -0.1779(2) .060 Uiso d R . H
C3a 1 .9818(4) .9165(3) -0.2103(3) .0837(13) Uani d . . C
H3aa 1 .9407(4) .9029(17) -0.1707(8) .080 Uiso d R . H
H3aB 1 .9603(4) .9702(6) -0.2178(15) .080 Uiso d R . H
H3aC 1 .9562(5) .8685(11) -0.2627(8) .080 Uiso d R . H
C4a 1 1.2252(3) 1.0569(2) -0.2079(2) .0605(9) Uani d . . C
H4aa 1 1.1625(3) 1.0853(2) -0.1845(2) .060 Uiso d R . H
H4aB 1 1.2299(3) 1.0716(2) -0.2568(2) .060 Uiso d R . H
C5a 1 1.3454(4) 1.0932(3) -0.1467(3) .0806(12) Uani d . . C
H5aa 1 1.3655(11) 1.1564(4) -0.1340(12) .080 Uiso d R . H
H5aB 1 1.3401(8) 1.0810(14) -.0967(6) .080 Uiso d R . H
H5aC 1 1.4085(6) 1.0652(12) -0.1698(7) .080 Uiso d R . H
C6a 1 1.3229(3) .5623(2) -0.5087(2) .0467(6) Uani d . . C
C7a 1 1.2580(4) .4101(2) -0.5138(3) .0656(9) Uani d . . C
H7aa 1 1.2680(4) .4354(2) -0.4546(3) .060 Uiso d R . H
H7aB 1 1.2961(4) .3582(2) -0.5251(3) .060 Uiso d R . H
C8a 1 1.1250(4) .3832(3) -0.5545(3) .0936(15) Uani d . . C
H8aa 1 1.0879(6) .3412(13) -0.5331(12) .080 Uiso d R . H
H8aB 1 1.0862(6) .4348(4) -0.5428(13) .080 Uiso d R . H
H8aC 1 1.1144(4) .3564(16) -0.6136(4) .080 Uiso d R . H
C9a 1 1.3856(4) .4407(2) -0.6104(2) .0664(9) Uani d . . C
H9aa 1 1.4168(4) .3890(2) -0.6050(2) .060 Uiso d R . H
H9aB 1 1.4546(4) .4847(2) -0.6052(2) .060 Uiso d R . H
C10a 1 1.3034(5) .4173(4) -0.6929(3) .105(2) Uani d . . C
H10D 1 1.3495(7) .4009(17) -0.7352(3) .080 Uiso d R . H
H10E 1 1.2401(14) .3680(11) -0.7009(7) .080 Uiso d R . H
H10F 1 1.2660(18) .4673(7) -0.6966(6) .080 Uiso d R . H
C11a 1 1.6106(3) .8421(2) -0.4556(2) .0403(6) Uani d . . C
C12a 1 1.8286(3) .8419(2) -0.4626(2) .0592(8) Uani d . . C
H12C 1 1.8573(3) .8046(2) -0.5080(2) .060 Uiso d R . H
H12D 1 1.8286(3) .8129(2) -0.4221(2) .060 Uiso d R . H
C13a 1 1.9155(4) .9280(3) -0.4247(3) .0823(13) Uani d . . C
H13D 1 1.9980(5) .9185(3) -0.4077(15) .080 Uiso d R . H
H13E 1 1.9136(18) .9580(8) -0.4647(6) .080 Uiso d R . H
H13F 1 1.8900(14) .9639(7) -0.3771(10) .080 Uiso d R . H
C14a .60 1.6827(5) .8828(4) -0.5671(4) .0492(13) Uiso d P 3 C
H14a .60 1.7572(5) .9201(4) -0.5648(4) .060 Uiso d PR 3 H
H14B .60 1.6159(5) .9156(4) -0.5643(4) .060 Uiso d PR 3 H
C15a .60 1.6470(7) .7987(5) -0.6458(4) .069(2) Uiso d P 3 C
H15a .60 1.646(4) .8112(5) -0.6964(5) .080 Uiso d PR 3 H
H15B .60 1.708(2) .7619(14) -0.6393(13) .080 Uiso d PR 3 H
H15C .60 1.5669(18) .7682(16) -0.6485(15) .080 Uiso d PR 3 H
C14" .40 1.6776(8) .8479(6) -0.5821(5) .046(2) Uiso d P 4 C
H14C .40 1.7575(8) .8678(6) -0.5894(5) .060 Uiso d PR 4 H
H14D .40 1.6266(8) .8893(6) -0.5929(5) .060 Uiso d PR 4 H
C15" .40 1.6393(9) .7534(7) -0.6451(6) .062(2) Uiso d P 4 C
H15D .40 1.645(6) .7618(9) -0.6967(9) .080 Uiso d PR 4 H
H15E .40 1.686(4) .7083(12) -0.638(2) .080 Uiso d PR 4 H
H15F .40 1.5541(18) .7346(17) -0.647(3) .080 Uiso d PR 4 H
C16a 1 1.1762(3) .7634(2) -0.5281(2) .0433(6) Uani d . . C
C17a 1 1.1593(3) .8353(2) -0.5535(2) .0569(8) Uani d . . C
H17B 1 1.2156(3) .8906(2) -0.5254(2) .060 Uiso d R . H
C18a 1 1.0616(4) .8265(3) -0.6196(2) .0723(11) Uani d . . C
H18B 1 1.0494(4) .8762(3) -0.6377(2) .060 Uiso d R . H
C19a 1 .9808(3) .7475(3) -0.6582(2) .0710(11) Uani d . . C
H19B 1 .9140(3) .7411(3) -0.7043(2) .060 Uiso d R . H
C20a 1 .9965(3) .6777(3) -0.6332(2) .0724(11) Uani d . . C
H20B 1 .9388(3) .6228(3) -0.6597(2) .060 Uiso d R . H
C21a 1 1.0936(3) .6839(2) -0.5686(2) .0576(8) Uani d . . C
H21B 1 1.1050(3) .6334(2) -0.5516(2) .060 Uiso d R . H

loop_
_atom_type_symbol
_atom_type_description
_atom_type_scat_source
_atom_type_scat_dispersion_real
_atom_type_scat_dispersion_imag
C C 'International Tables Vol C Tables 4.2.6.8 and 6.1.1.4' .0033 .0016
H H 'International Tables Vol C Tables 4.2.6.8 and 6.1.1.4' .0000 .0000
N N 'International Tables Vol C Tables 4.2.6.8 and 6.1.1.4' .0061 .0033
S S 'International Tables Vol C Tables 4.2.6.8 and 6.1.1.4' .1246 .1234
Te Te 'International Tables Vol C Tables 4.2.6.8 and 6.1.1.4' -0.5308 1.6751

loop_
_geom_angle_atom_site_label_1
_geom_angle_atom_site_label_2
_geom_angle_atom_site_label_3
_geom_angle
_geom_angle_publ_flag
C16 Te1 S5 87.18(8) yes
C16 Te1 S1 90.71(8) yes
S5 Te1 S1 79.51(4) yes
C16 Te1 S4 87.59(8) yes
S5 Te1 S4 78.33(4) yes
S1 Te1 S4 157.83(3) no
C16 Te1 S2 88.19(8) yes
S5 Te1 S2 144.47(3) yes
S1 Te1 S2 65.34(3) yes
S4 Te1 S2 136.62(3) no
C16 Te1 S3 91.34(8) yes
S5 Te1 S3 142.11(3) yes
S1 Te1 S3 138.38(3) no
S4 Te1 S3 63.78(4) yes
S2 Te1 S3 73.19(3) no
C16 Te1 S6 147.21(7) yes
S5 Te1 S6 60.23(3) yes
S1 Te1 S6 80.50(3) yes
S4 Te1 S6 89.04(3) yes
S2 Te1 S6 115.67(3) yes
S3 Te1 S6 116.12(3) yes
C1 S1 Te1 90.75(10) yes
C1 S2 Te1 85.03(10) yes
C6 S3 Te1 85.63(11) yes
C6 S4 Te1 92.56(11) yes
C11 S5 Te1 99.34(10) yes
C11 S6 Te1 79.13(10) yes
C1 N1 C4 121.3(3) yes
C1 N1 C2 122.1(3) yes
C4 N1 C2 116.6(3) yes
C6 N2 C9 121.6(3) yes
C6 N2 C7 121.2(3) yes
C9 N2 C7 117.1(3) yes
C11 N3 C12 121.4(3) yes
C11 N3 C14 121.7(3) yes
C12 N3 C14 114.6(3) yes
C11 N3 C14' 117.6(4) yes
C12 N3 C14' 113.7(5) yes
N1 C1 S2 122.0(2) yes
N1 C1 S1 119.8(2) yes
S2 C1 S1 118.2(2) yes
N1 C2 C3 111.6(3) no
N1 C4 C5 111.8(4) no
N2 C6 S3 122.0(3) yes
N2 C6 S4 120.0(3) yes
S3 C6 S4 118.0(2) yes
N2 C7 C8 113.6(3) no
N2 C9 C10 113.4(4) no
N3 C11 S6 123.3(2) yes
N3 C11 S5 115.7(2) yes
S6 C11 S5 121.0(2) yes
C13 C12 N3 115.2(4) no
N3 C14 C15 110.3(4) no
C15' C14' N3 102.0(9) no
C17 C16 C21 119.3(3) yes
C17 C16 Te1 120.2(2) yes
C21 C16 Te1 120.6(2) yes
C16 C17 C18 119.9(3) no
C19 C18 C17 120.9(3) no
C18 C19 C20 119.4(3) no
C19 C20 C21 120.9(3) no
C16 C21 C20 119.6(3) no
C16a Te1a S5a 86.66(8) yes
C16a Te1a S4a 86.28(8) yes
S5a Te1a S4a 77.95(3) yes
C16a Te1a S1a 90.50(9) yes
S5a Te1a S1a 79.64(3) yes
S4a Te1a S1a 157.50(3) no
C16a Te1a S2a 86.91(7) yes
S5a Te1a S2a 144.01(3) yes
S4a Te1a S2a 136.79(3) no
S1a Te1a S2a 65.05(3) yes
C16a Te1a S3a 93.87(9) yes
S5a Te1a S3a 143.05(3) yes
S4a Te1a S3a 65.25(3) yes
S1a Te1a S3a 137.23(3) no
S2a Te1a S3a 72.74(3) no
C16a Te1a S6a 146.64(7) yes
S5a Te1a S6a 60.63(3) yes
S4a Te1a S6a 80.85(4) yes
S1a Te1a S6a 89.89(4) yes
S2a Te1a S6a 123.02(3) yes
S3a Te1a S6a 108.11(4) yes
C1a S1a Te1a 89.53(10) yes
C1a S2a Te1a 87.32(10) yes
C6a S3a Te1a 86.33(11) yes
C6a S4a Te1a 90.50(10) yes
C11a S5a Te1a 97.26(9) yes
C11a S6a Te1a 78.08(10) yes
C1a N1a C2a 121.9(3) yes
C1a N1a C4a 122.2(3) yes
C2a N1a C4a 115.9(2) yes
C6a N2a C7a 121.4(3) yes
C6a N2a C9a 121.7(3) yes
C7a N2a C9a 116.9(3) yes
C11a N3a C12a 122.7(3) yes
C11a N3a C14" 122.6(4) yes
C12a N3a C14" 112.3(4) yes
C11a N3a C14a 121.7(3) yes
C12a N3a C14a 115.4(3) yes
N1a C1a S2a 121.3(2) yes
N1a C1a S1a 121.1(2) yes
S2a C1a S1a 117.5(2) yes
N1a C2a C3a 113.7(3) no
N1a C4a C5a 113.2(3) no
N2a C6a S3a 121.3(2) yes
N2a C6a S4a 120.8(2) yes
S3a C6a S4a 117.9(2) yes
C8a C7a N2a 113.2(3) no
C10a C9a N2a 112.6(4) no
N3a C11a S6a 123.1(2) yes
N3a C11a S5a 116.0(2) yes
S6a C11a S5a 120.9(2) yes
N3a C12a C13a 112.7(3) no
N3a C14a C15a 107.1(5) no
N3a C14" C15" 114.0(7) no
C17a C16a C21a 119.0(3) yes
C17a C16a Te1a 120.8(2) yes
C21a C16a Te1a 120.1(2) yes
C16a C17a C18a 119.7(3) no
C19a C18a C17a 120.2(4) no
C20a C19a C18a 120.1(4) no
C19a C20a C21a 121.0(4) no
C20a C21a C16a 119.9(4) no

loop_
_geom_bond_atom_site_label_1
_geom_bond_atom_site_label_2
_geom_bond_distance
_geom_bond_publ_flag
Te1 C16 2.160(3) yes
Te1 S5 2.5854(11) yes
Te1 S1 2.6247(11) yes
Te1 S4 2.6761(12) yes
Te1 S2 2.8088(15) yes
Te1 S3 2.8889(10) yes
Te1 S6 3.2415(12) yes
S1 C1 1.720(3) yes
S2 C1 1.704(3) yes
S3 C6 1.715(3) yes
S4 C6 1.721(3) yes
S5 C11 1.756(3) yes
S6 C11 1.665(3) yes
N1 C1 1.337(4) yes
N1 C4 1.475(4) no
N1 C2 1.486(4) no
N2 C6 1.334(4) yes
N2 C9 1.459(5) no
N2 C7 1.478(5) no
N3 C11 1.324(4) yes
N3 C12 1.475(4) no
N3 C14 1.497(6) no
N3 C14' 1.653(12) no
C2 C3 1.493(5) no
C4 C5 1.482(6) no
C7 C8 1.501(5) no
C9 C10 1.481(6) no
C12 C13 1.456(6) no
C14 C15 1.503(8) no
C14' C15' 1.49(2) no
C16 C17 1.376(4) no
C16 C21 1.378(4) no
C17 C18 1.388(4) no
C18 C19 1.351(5) no
C19 C20 1.368(5) no
C20 C21 1.382(4) no
Te1a C16a 2.159(3) yes
Te1a S5a 2.6023(10) yes
Te1a S4a 2.6633(12) yes
Te1a S1a 2.6944(11) yes
Te1a S2a 2.7688(10) yes
Te1a S3a 2.7944(11) yes
Te1a S6a 3.2354(13) yes
S1a C1a 1.724(3) yes
S2a C1a 1.712(3) yes
S3a C6a 1.715(3) yes
S4a C6a 1.721(3) yes
S5a C11a 1.765(3) yes
S6a C11a 1.681(3) yes
N1a C1a 1.327(3) yes
N1a C2a 1.475(4) no
N1a C4a 1.475(4) no
N2a C6a 1.328(4) yes
N2a C7a 1.476(4) no
N2a C9a 1.481(4) no
N3a C11a 1.335(4) yes
N3a C12a 1.472(4) no
N3a C14" 1.488(8) no
N3a C14a 1.492(6) no
C2a C3a 1.495(5) no
C4a C5a 1.481(6) no
C7a C8a 1.476(6) no
C9a C10a 1.465(6) no
C12a C13a 1.484(5) no
C14a C15a 1.544(9) no
C14" C15" 1.529(12) no
C16a C17a 1.379(5) no
C16a C21a 1.388(4) no
C17a C18a 1.393(5) no
C18a C19a 1.370(6) no
C19a C20a 1.343(6) no
C20a C21a 1.381(5) no

loop_
_geom_torsion_atom_site_label_1
_geom_torsion_atom_site_label_2
_geom_torsion_atom_site_label_3
_geom_torsion_atom_site_label_4
_geom_torsion
_geom_torsion_publ_flag
C16 Te1 S1 C1 92.57(13) no
S5 Te1 S1 C1 179.56(11) no
S4 Te1 S1 C1 177.93(11) no
S2 Te1 S1 C1 4.88(10) yes
S3 Te1 S1 C1 -0.25(11) no
S6 Te1 S1 C1 -119.18(11) no
C16 Te1 S2 C1 -96.56(13) no
S5 Te1 S2 C1 -13.97(12) no
S1 Te1 S2 C1 -4.95(11) no
S4 Te1 S2 C1 178.87(10) no
S3 Te1 S2 C1 171.49(11) no
S6 Te1 S2 C1 60.08(11) no
C16 Te1 S3 C6 86.81(12) no
S5 Te1 S3 C6 -0.31(10) no
S1 Te1 S3 C6 179.39(9) no
S4 Te1 S3 C6 0.16(9) yes
S2 Te1 S3 C6 174.52(10) no
S6 Te1 S3 C6 -74.64(10) no
C16 Te1 S4 C6 -92.84(12) no
S5 Te1 S4 C6 179.55(10) no
S1 Te1 S4 C6 -178.81(10) no
S2 Te1 S4 C6 -8.03(11) no
S3 Te1 S4 C6 -0.16(9) no
S6 Te1 S4 C6 119.78(10) no
C16 Te1 S5 C11 173.21(12) no
S1 Te1 S5 C11 81.96(11) no
S4 Te1 S5 C11 -98.67(11) no
S2 Te1 S5 C11 90.29(11) no
S3 Te1 S5 C11 -98.24(11) no
S6 Te1 S5 C11 -3.02(10) yes
C16 Te1 S6 C11 -3.8(2) no
S5 Te1 S6 C11 3.20(11) no
S1 Te1 S6 C11 -80.08(11) no
S4 Te1 S6 C11 80.29(11) no
S2 Te1 S6 C11 -136.73(11) no
S3 Te1 S6 C11 140.26(11) no
C4 N1 C1 S2 -9.1(5) yes
C2 N1 C1 S2 173.1(2) no
C4 N1 C1 S1 170.7(3) no
C2 N1 C1 S1 -7.0(4) yes
Te1 S2 C1 N1 -172.4(3) no
Te1 S2 C1 S1 7.8(2) no
Te1 S1 C1 N1 171.8(3) no
Te1 S1 C1 S2 -8.3(2) no
C1 N1 C2 C3 90.7(4) yes
C4 N1 C2 C3 -87.1(4) no
C1 N1 C4 C5 95.9(4) yes
C2 N1 C4 C5 -86.2(4) no
C9 N2 C6 S3 -178.5(2) no
C7 N2 C6 S3 -0.8(4) yes
C9 N2 C6 S4 3.1(4) yes
C7 N2 C6 S4 -179.2(2) no
Te1 S3 C6 N2 -178.7(2) no
Te1 S3 C6 S4 -0.25(15) no
Te1 S4 C6 N2 178.8(2) no
Te1 S4 C6 S3 0.3(2) no
C6 N2 C7 C8 -87.6(4) yes
C9 N2 C7 C8 90.2(4) no
C6 N2 C9 C10 84.6(5) yes
C7 N2 C9 C10 -93.2(4) no
C12 N3 C11 S6 0.9(5) yes
C14 N3 C11 S6 162.4(3) no
C14' N3 C11 S6 -147.3(5) no
C12 N3 C11 S5 -176.9(3) no
C14 N3 C11 S5 -15.4(5) yes
C14' N3 C11 S5 34.9(6) yes
Te1 S6 C11 N3 177.5(3) no
Te1 S6 C11 S5 -4.8(2) no
Te1 S5 C11 N3 -176.2(2) no
Te1 S5 C11 S6 6.0(2) no
C11 N3 C12 C13 -93.3(5) yes
C14 N3 C12 C13 103.9(5) no
C14' N3 C12 C13 56.0(6) no
C11 N3 C14 C15 97.0(5) yes
C12 N3 C14 C15 -100.3(5) no
C14' N3 C14 C15 -1.0(7) no
C11 N3 C14' C15' -114.2(8) yes
C12 N3 C14' C15' 95.2(8) no
C14 N3 C14' C15' -6.1(6) no
S5 Te1 C16 C17 152.9(3) yes
S1 Te1 C16 C17 -127.7(3) yes
S4 Te1 C16 C17 74.5(3) yes
S2 Te1 C16 C17 -62.4(3) yes
S3 Te1 C16 C17 10.8(3) yes
S6 Te1 C16 C17 158.9(2) no
S5 Te1 C16 C21 -25.9(3) no
S1 Te1 C16 C21 53.5(3) no
S4 Te1 C16 C21 -104.4(3) no
S2 Te1 C16 C21 118.8(3) no
S3 Te1 C16 C21 -168.0(3) no
S6 Te1 C16 C21 -19.9(3) no
C21 C16 C17 C18 1.4(5) no
Te1 C16 C17 C18 -177.4(3) no
C16 C17 C18 C19 0.5(6) no
C17 C18 C19 C20 -1.4(6) no
C18 C19 C20 C21 0.5(6) no
C17 C16 C21 C20 -2.3(5) no
Te1 C16 C21 C20 176.5(3) no
C19 C20 C21 C16 1.4(6) no
C16a Te1a S1a C1a 90.80(12) no
S5a Te1a S1a C1a 177.32(10) no
S4a Te1a S1a C1a 172.27(11) no
S2a Te1a S1a C1a 4.44(10) yes
S3a Te1a S1a C1a -5.45(11) no
S6a Te1a S1a C1a -122.56(10) no
C16a Te1a S2a C1a -96.47(13) no
S5a Te1a S2a C1a -16.45(11) no
S4a Te1a S2a C1a -177.71(10) no
S1a Te1a S2a C1a -4.48(10) no
S3a Te1a S2a C1a 168.51(11) no
S6a Te1a S2a C1a 67.78(11) no
C16a Te1a S3a C6a 84.51(13) no
S5a Te1a S3a C6a -5.09(13) no
S4a Te1a S3a C6a 0.41(11) yes
S1a Te1a S3a C6a 179.45(11) no
S2a Te1a S3a C6a 170.06(11) no
S6a Te1a S3a C6a -70.02(12) no
C16a Te1a S4a C6a -96.41(14) no
S5a Te1a S4a C6a 176.21(11) no
S1a Te1a S4a C6a -178.71(12) no
S2a Te1a S4a C6a -14.92(12) no
S3a Te1a S4a C6a -0.41(11) no
S6a Te1a S4a C6a 114.48(11) no
C16a Te1a S5a C11a -163.15(12) no
S4a Te1a S5a C11a -76.24(10) no
S1a Te1a S5a C11a 105.73(10) no
S2a Te1a S5a C11a 116.76(10) no
S3a Te1a S5a C11a -71.14(11) no
S6a Te1a S5a C11a 9.95(9) yes
C16a Te1a S6a C11a 2.0(2) no
S5a Te1a S6a C11a -10.60(10) no
S4a Te1a S6a C11a 70.65(10) no
S1a Te1a S6a C11a -88.75(10) no
S2a Te1a S6a C11a -148.47(10) no
S3a Te1a S6a C11a 130.73(10) no
C2a N1a C1a S2a 6.1(4) yes
C4a N1a C1a S2a -176.4(3) no
C2a N1a C1a S1a -174.0(2) no
C4a N1a C1a S1a 3.5(4) yes
Te1a S2a C1a N1a -172.9(3) no
Te1a S2a C1a S1a 7.2(2) no
Te1a S1a C1a N1a 172.7(2) no
Te1a S1a C1a S2a -7.4(2) no
C1a N1a C2a C3a -91.3(4) yes
C4a N1a C2a C3a 91.1(4) no
C1a N1a C4a C5a -88.6(4) yes
C2a N1a C4a C5a 89.1(4) no
C7a N2a C6a S3a 3.4(5) yes
C9a N2a C6a S3a -177.8(3) no
C7a N2a C6a S4a -177.1(3) no
C9a N2a C6a S4a 1.7(4) yes
Te1a S3a C6a N2a 178.8(3) no
Te1a S3a C6a S4a -0.7(2) no
Te1a S4a C6a N2a -178.8(3) no
Te1a S4a C6a S3a 0.7(2) no
C6a N2a C7a C8a 84.1(4) yes
C9a N2a C7a C8a -94.7(4) no
C6a N2a C9a C10a -91.3(5) yes
C7a N2a C9a C10a 87.5(5) no
C12a N3a C11a S6a 1.4(4) yes
C14" N3a C11a S6a 162.4(4) no
C14a N3a C11a S6a -173.3(3) no
C12a N3a C11a S5a -178.7(2) no
C14" N3a C11a S5a -17.6(5) yes
C14a N3a C11a S5a 6.6(4) yes
Te1a S6a C11a N3a -164.1(3) no
Te1a S6a C11a S5a 15.98(14) no
Te1a S5a C11a N3a 160.3(2) no
Te1a S5a C11a S6a -19.7(2) no
C11a N3a C12a C13a -107.0(4) yes
C14" N3a C12a C13a 90.2(5) no
C14a N3a C12a C13a 68.0(5) no
C11a N3a C14a C15a -93.8(5) yes
C12a N3a C14a C15a 91.2(5) no
C14" N3a C14a C15a 5.2(11) no
C11a N3a C14" C15" -77.4(8) yes
C12a N3a C14" C15" 85.4(7) no
C14a N3a C14" C15" -171.5(17) no
S5a Te1a C16a C17a -42.1(2) yes
S4a Te1a C16a C17a -120.2(2) yes
S1a Te1a C16a C17a 37.5(2) yes
S2a Te1a C16a C17a 102.5(2) yes
S3a Te1a C16a C17a 174.9(2) yes
S6a Te1a C16a C17a -53.1(3) no
S5a Te1a C16a C21a 134.5(2) no
S4a Te1a C16a C21a 56.3(2) no
S1a Te1a C16a C21a -145.9(2) no
S2a Te1a C16a C21a -81.0(2) no
S3a Te1a C16a C21a -8.5(2) no
S6a Te1a C16a C21a 123.5(2) no
C21a C16a C17a C18a -1.0(5) no
Te1a C16a C17a C18a 175.6(3) no
C16a C17a C18a C19a 1.4(6) no
C17a C18a C19a C20a -0.9(6) no
C18a C19a C20a C21a 0.0(6) no
C19a C20a C21a C16a 0.4(6) no
C17a C16a C21a C20a 0.1(5) no
Te1a C16a C21a C20a -176.5(3) no
